data_7701536
loop_
_publ_author_name
'Sarkar, Samir Kumar'
'Siddiqui, Mujahuddin M.'
'Kundu, Subrata'
'Ghosh, Munmun'
'Kretsch, Johannes'
'Stollberg, Peter'
'Herbst-Irmer, Regine'
'Stalke, Dietmar'
'St\"uckl, A Claudia'
'Schwederski, Brigitte'
'Kaim, Wolfgang'
'Ghorai, Sagar'
'Jemmis, Eluvathingal D.'
'Roesky, Herbert W.'

_publ_section_title
;
 Isolation of base stabilized fluoroborylene and its radical cation.
;
_journal_issue 24
_journal_name_full 'Dalton transactions (Cambridge, England : 2003)'
_journal_page_first 8551
_journal_page_last 8555
_journal_paper_doi 10.1039/c9dt01899a
_journal_volume 48
_journal_year 2019
_chemical_formula_moiety 'C40 H62 B F N2'
_chemical_formula_sum 'C40 H62 B F N2'
_chemical_formula_weight 600.72
_space_group_crystal_system triclinic
_space_group_IT_number 2
_space_group_name_Hall '-P 1'
_space_group_name_H-M_alt 'P -1'
_atom_sites_solution_hydrogens geom
_audit_creation_method SHELXL-2017/1
_audit_update_record
;
2019-02-28 deposited with the CCDC.	2019-05-09 downloaded from the CCDC.
;
_cell_angle_alpha 104.98(2)
_cell_angle_beta 102.80(2)
_cell_angle_gamma 102.62(2)
_cell_formula_units_Z 4
_cell_length_a 10.679(2)
_cell_length_b 19.037(3)
_cell_length_c 20.054(3)
_cell_measurement_reflns_used 9975
_cell_measurement_temperature 100(2)
_cell_measurement_theta_max 24.917
_cell_measurement_theta_min 2.2005
_cell_volume 3672.3(13)
_computing_cell_refinement 'SAINT V8.30C'
_computing_data_collection 'APEX2 v2012.2'
_computing_data_reduction 'SAINT V8.30C'
_computing_molecular_graphics 'XP Version 5.1'
_computing_publication_material 'XP Version 5.1'
_computing_structure_refinement 'SHELXL-2017/1 (Sheldrick, 2017)'
_computing_structure_solution 'SHELXT 2018/2 (Sheldrick, 2018)'
_diffrn_ambient_temperature 100(2)
_diffrn_measured_fraction_theta_full 1.000
_diffrn_measured_fraction_theta_max 0.996
_diffrn_measurement_device_type 'Bruker Smart APEX II Quazar'
_diffrn_measurement_method 'omega scans'
_diffrn_radiation_type MoK\a
_diffrn_radiation_wavelength 0.71073
_diffrn_reflns_av_R_equivalents 0.0547
_diffrn_reflns_av_unetI/netI 0.0311
_diffrn_reflns_Laue_measured_fraction_full 1.000
_diffrn_reflns_Laue_measured_fraction_max 0.996
_diffrn_reflns_limit_h_max 13
_diffrn_reflns_limit_h_min -13
_diffrn_reflns_limit_k_max 24
_diffrn_reflns_limit_k_min -24
_diffrn_reflns_limit_l_max 25
_diffrn_reflns_limit_l_min -25
_diffrn_reflns_number 157775
_diffrn_reflns_point_group_measured_fraction_full 1.000
_diffrn_reflns_point_group_measured_fraction_max 0.996
_diffrn_reflns_theta_full 25.242
_diffrn_reflns_theta_max 26.823
_diffrn_reflns_theta_min 1.100
_diffrn_source 'INCOATEC Microsource'
_exptl_absorpt_coefficient_mu 0.065
_exptl_absorpt_correction_T_max 0.9957
_exptl_absorpt_correction_T_min 0.9480
_exptl_absorpt_correction_type multi-scan
_exptl_absorpt_process_details SADABS-2016/2
_exptl_crystal_colour purple
_exptl_crystal_density_diffrn 1.087
_exptl_crystal_description block
_exptl_crystal_F_000 1320
_exptl_crystal_size_max 0.208
_exptl_crystal_size_mid 0.196
_exptl_crystal_size_min 0.096
_refine_diff_density_max 0.282
_refine_diff_density_min -0.202
_refine_diff_density_rms 0.038
_refine_ls_extinction_coef 0.00082(15)
_refine_ls_extinction_expression Fc^*^=kFc[1+0.001xFc^2^\l^3^/sin(2\q)]^-1/4^
_refine_ls_extinction_method 'SHELXL-2017/1 (Sheldrick 2017)'
_refine_ls_goodness_of_fit_ref 1.010
_refine_ls_hydrogen_treatment constr
_refine_ls_matrix_type full
_refine_ls_number_parameters 826
_refine_ls_number_reflns 15692
_refine_ls_number_restraints 0
_refine_ls_restrained_S_all 1.010
_refine_ls_R_factor_all 0.0609
_refine_ls_R_factor_gt 0.0413
_refine_ls_shift/su_max 0.001
_refine_ls_shift/su_mean 0.000
_refine_ls_structure_factor_coef Fsqd
_refine_ls_weighting_details 'w=1/[\s^2^(Fo^2^)+(0.0383P)^2^+1.4674P] where P=(Fo^2^+2Fc^2^)/3'
_refine_ls_weighting_scheme calc
_refine_ls_wR_factor_gt 0.0915
_refine_ls_wR_factor_ref 0.1020
_reflns_Friedel_coverage 0.000
_reflns_number_gt 12041
_reflns_number_total 15692
_reflns_threshold_expression 'I > 2\s(I)'
_cod_data_source_file c9dt01899a2.cif
_cod_data_source_block sad_a
_cod_original_cell_volume 3672.3(12)
_cod_database_code 7701536
_shelx_shelxl_version_number 2017/1
_shelx_space_group_comment
;
The symmetry employed for this shelxl refinement is uniquely defined
by the following loop, which should always be used as a source of
symmetry information in preference to the above space-group names.
They are only intended as comments.
;

loop_
_space_group_symop_operation_xyz
'x, y, z'
'-x, -y, -z'

loop_
_atom_site_label
_atom_site_type_symbol
_atom_site_fract_x
_atom_site_fract_y
_atom_site_fract_z
_atom_site_U_iso_or_equiv
_atom_site_adp_type
_atom_site_occupancy
_atom_site_site_symmetry_order
_atom_site_calc_flag
_atom_site_refinement_flags_posn
_atom_site_refinement_flags_adp
C1 C 0.31168(12) 0.19770(7) 0.65447(6) 0.0143(2) Uani 1 1 d . .
C2 C 0.17776(12) 0.18071(7) 0.59577(7) 0.0172(3) Uani 1 1 d . .
C3 C 0.40926(12) 0.34809(7) 0.75247(6) 0.0144(2) Uani 1 1 d . .
C4 C 0.38011(13) 0.40631(7) 0.71520(7) 0.0168(3) Uani 1 1 d . .
C5 C 0.06266(13) 0.18886(8) 0.62902(7) 0.0225(3) Uani 1 1 d . .
H5A H -0.019713 0.179546 0.590574 0.034 Uiso 1 1 calc R U
H5B H 0.086280 0.240398 0.662988 0.034 Uiso 1 1 calc R U
H5C H 0.048187 0.151827 0.654667 0.034 Uiso 1 1 calc R U
C6 C 0.18080(14) 0.22790(8) 0.54411(7) 0.0218(3) Uani 1 1 d . .
H6A H 0.100093 0.204884 0.502406 0.033 Uiso 1 1 calc R U
H6B H 0.260739 0.228961 0.527584 0.033 Uiso 1 1 calc R U
H6C H 0.183491 0.279916 0.569424 0.033 Uiso 1 1 calc R U
C7 C 0.14738(14) 0.02415(8) 0.63770(8) 0.0259(3) Uani 1 1 d . .
H7A H 0.131311 0.063920 0.674032 0.039 Uiso 1 1 calc R U
H7B H 0.195083 -0.005323 0.661633 0.039 Uiso 1 1 calc R U
H7C H 0.061268 -0.009617 0.603750 0.039 Uiso 1 1 calc R U
C8 C 0.28373(15) 0.00153(8) 0.55244(8) 0.0283(3) Uani 1 1 d . .
H8A H 0.336046 0.024091 0.524766 0.042 Uiso 1 1 calc R U
H8B H 0.206999 -0.041000 0.519193 0.042 Uiso 1 1 calc R U
H8C H 0.340614 -0.016987 0.585163 0.042 Uiso 1 1 calc R U
C9 C 0.48168(12) 0.12611(7) 0.66761(7) 0.0164(3) Uani 1 1 d . .
C10 C 0.52498(13) 0.09706(7) 0.72372(7) 0.0179(3) Uani 1 1 d . .
C11 C 0.65506(14) 0.09041(8) 0.73934(8) 0.0256(3) Uani 1 1 d . .
H11 H 0.684460 0.070212 0.776614 0.031 Uiso 1 1 calc R U
C12 C 0.74196(14) 0.11252(9) 0.70183(9) 0.0300(3) Uani 1 1 d . .
H12 H 0.829734 0.106935 0.712760 0.036 Uiso 1 1 calc R U
C13 C 0.70002(14) 0.14285(8) 0.64824(8) 0.0269(3) Uani 1 1 d . .
H13 H 0.760501 0.158698 0.623015 0.032 Uiso 1 1 calc R U
C14 C 0.57109(13) 0.15081(7) 0.63021(7) 0.0203(3) Uani 1 1 d . .
C15 C 0.53700(14) 0.18791(8) 0.57255(8) 0.0248(3) Uani 1 1 d . .
H15 H 0.441511 0.188460 0.564991 0.030 Uiso 1 1 calc R U
C16 C 0.62581(16) 0.27041(9) 0.59852(9) 0.0337(4) Uani 1 1 d . .
H16A H 0.596781 0.295412 0.563374 0.051 Uiso 1 1 calc R U
H16B H 0.719513 0.271231 0.603343 0.051 Uiso 1 1 calc R U
H16C H 0.617968 0.297381 0.645449 0.051 Uiso 1 1 calc R U
C17 C 0.55072(17) 0.14470(10) 0.49971(8) 0.0364(4) Uani 1 1 d . .
H17A H 0.522368 0.169083 0.463895 0.055 Uiso 1 1 calc R U
H17B H 0.493949 0.091922 0.483501 0.055 Uiso 1 1 calc R U
H17C H 0.644590 0.145523 0.505253 0.055 Uiso 1 1 calc R U
C18 C 0.43824(13) 0.07329(7) 0.76946(7) 0.0195(3) Uani 1 1 d . .
H18 H 0.350645 0.083820 0.753516 0.023 Uiso 1 1 calc R U
C19 C 0.50223(15) 0.11773(8) 0.85019(7) 0.0256(3) Uani 1 1 d . .
H19A H 0.440433 0.102819 0.877031 0.038 Uiso 1 1 calc R U
H19B H 0.520756 0.172359 0.857537 0.038 Uiso 1 1 calc R U
H19C H 0.586382 0.106399 0.867572 0.038 Uiso 1 1 calc R U
C20 C 0.40923(14) -0.01268(8) 0.75727(8) 0.0246(3) Uani 1 1 d . .
H20A H 0.340550 -0.028928 0.779897 0.037 Uiso 1 1 calc R U
H20B H 0.491772 -0.023367 0.778847 0.037 Uiso 1 1 calc R U
H20C H 0.376917 -0.040449 0.705313 0.037 Uiso 1 1 calc R U
C21 C 0.23337(13) 0.06120(7) 0.59617(7) 0.0196(3) Uani 1 1 d . .
C22 C 0.15418(13) 0.09769(7) 0.54954(7) 0.0210(3) Uani 1 1 d . .
H22A H 0.057347 0.069645 0.533364 0.025 Uiso 1 1 calc R U
H22B H 0.185004 0.096551 0.506312 0.025 Uiso 1 1 calc R U
C23 C 0.46333(14) 0.48345(7) 0.77294(7) 0.0197(3) Uani 1 1 d . .
H23A H 0.550685 0.501631 0.764374 0.024 Uiso 1 1 calc R U
H23B H 0.414570 0.521871 0.770963 0.024 Uiso 1 1 calc R U
C24 C 0.48537(13) 0.47135(7) 0.84646(7) 0.0184(3) Uani 1 1 d . .
C25 C 0.38072(14) 0.48968(8) 0.88421(7) 0.0238(3) Uani 1 1 d . .
H25A H 0.395963 0.476706 0.928963 0.036 Uiso 1 1 calc R U
H25B H 0.290469 0.459994 0.852217 0.036 Uiso 1 1 calc R U
H25C H 0.388862 0.544035 0.895562 0.036 Uiso 1 1 calc R U
C26 C 0.62355(14) 0.52016(7) 0.89773(7) 0.0244(3) Uani 1 1 d . .
H26A H 0.640153 0.505810 0.941713 0.037 Uiso 1 1 calc R U
H26B H 0.626541 0.573909 0.910341 0.037 Uiso 1 1 calc R U
H26C H 0.692608 0.512070 0.874040 0.037 Uiso 1 1 calc R U
C27 C 0.23002(13) 0.40171(8) 0.69529(7) 0.0214(3) Uani 1 1 d . .
H27A H 0.216840 0.442534 0.675661 0.032 Uiso 1 1 calc R U
H27B H 0.199780 0.407292 0.738573 0.032 Uiso 1 1 calc R U
H27C H 0.177966 0.352365 0.658986 0.032 Uiso 1 1 calc R U
C28 C 0.43007(14) 0.39869(8) 0.64828(7) 0.0220(3) Uani 1 1 d . .
H28A H 0.407300 0.435804 0.625465 0.033 Uiso 1 1 calc R U
H28B H 0.387090 0.347215 0.613893 0.033 Uiso 1 1 calc R U
H28C H 0.527703 0.408200 0.662758 0.033 Uiso 1 1 calc R U
C29 C 0.50000(12) 0.35442(7) 0.88163(6) 0.0152(3) Uani 1 1 d . .
C30 C 0.63283(13) 0.35453(7) 0.91139(7) 0.0169(3) Uani 1 1 d . .
C31 C 0.66020(14) 0.32937(7) 0.97112(7) 0.0210(3) Uani 1 1 d . .
H31 H 0.749411 0.329902 0.992332 0.025 Uiso 1 1 calc R U
C32 C 0.55958(14) 0.30362(8) 1.00004(7) 0.0224(3) Uani 1 1 d . .
H32 H 0.580338 0.288932 1.042030 0.027 Uiso 1 1 calc R U
C33 C 0.42877(14) 0.29956(7) 0.96711(7) 0.0210(3) Uani 1 1 d . .
H33 H 0.359681 0.280013 0.985978 0.025 Uiso 1 1 calc R U
C34 C 0.39513(13) 0.32330(7) 0.90697(7) 0.0171(3) Uani 1 1 d . .
C35 C 0.24683(13) 0.30720(8) 0.86838(7) 0.0205(3) Uani 1 1 d . .
H35 H 0.240514 0.329480 0.828166 0.025 Uiso 1 1 calc R U
C36 C 0.18140(14) 0.22085(8) 0.83497(8) 0.0274(3) Uani 1 1 d . .
H36A H 0.087576 0.210470 0.807380 0.041 Uiso 1 1 calc R U
H36B H 0.184928 0.197780 0.873482 0.041 Uiso 1 1 calc R U
H36C H 0.229955 0.199217 0.802741 0.041 Uiso 1 1 calc R U
C37 C 0.16911(14) 0.34202(8) 0.91749(8) 0.0263(3) Uani 1 1 d . .
H37A H 0.074577 0.328913 0.889742 0.039 Uiso 1 1 calc R U
H37B H 0.207597 0.397440 0.936009 0.039 Uiso 1 1 calc R U
H37C H 0.175627 0.321889 0.958039 0.039 Uiso 1 1 calc R U
C38 C 0.74442(13) 0.37500(7) 0.87756(7) 0.0196(3) Uani 1 1 d . .
H38 H 0.712169 0.399394 0.841195 0.023 Uiso 1 1 calc R U
C39 C 0.87321(14) 0.43164(8) 0.93348(8) 0.0267(3) Uani 1 1 d . .
H39A H 0.938690 0.447185 0.908789 0.040 Uiso 1 1 calc R U
H39B H 0.910954 0.407465 0.967473 0.040 Uiso 1 1 calc R U
H39C H 0.852244 0.476438 0.959885 0.040 Uiso 1 1 calc R U
C40 C 0.77558(14) 0.30327(8) 0.83786(8) 0.0250(3) Uani 1 1 d . .
H40A H 0.844537 0.317442 0.814699 0.038 Uiso 1 1 calc R U
H40B H 0.693761 0.268066 0.801025 0.038 Uiso 1 1 calc R U
H40C H 0.808303 0.278561 0.872548 0.038 Uiso 1 1 calc R U
C41 C 0.14501(12) 0.18010(7) 0.24778(6) 0.0146(2) Uani 1 1 d . .
C42 C 0.22448(13) 0.13433(7) 0.28405(7) 0.0181(3) Uani 1 1 d . .
C43 C 0.19035(12) 0.33029(7) 0.33877(6) 0.0144(2) Uani 1 1 d . .
C44 C 0.33489(12) 0.36664(7) 0.38959(7) 0.0172(3) Uani 1 1 d . .
C45 C 0.03405(15) 0.00196(8) 0.09532(7) 0.0239(3) Uani 1 1 d . .
H45A H 0.111431 0.024345 0.081041 0.036 Uiso 1 1 calc R U
H45B H -0.048628 0.002468 0.062608 0.036 Uiso 1 1 calc R U
H45C H 0.030485 -0.050583 0.092743 0.036 Uiso 1 1 calc R U
C46 C -0.07204(14) 0.01034(8) 0.19465(8) 0.0244(3) Uani 1 1 d . .
H46A H -0.074352 0.044378 0.240018 0.037 Uiso 1 1 calc R U
H46B H -0.062452 -0.037645 0.201288 0.037 Uiso 1 1 calc R U
H46C H -0.155653 0.000245 0.156762 0.037 Uiso 1 1 calc R U
C47 C 0.18545(15) 0.12636(8) 0.35192(7) 0.0236(3) Uani 1 1 d . .
H47A H 0.240553 0.099414 0.375153 0.035 Uiso 1 1 calc R U
H47B H 0.090401 0.097609 0.337978 0.035 Uiso 1 1 calc R U
H47C H 0.200606 0.176985 0.385742 0.035 Uiso 1 1 calc R U
C48 C 0.37833(13) 0.16552(8) 0.30381(7) 0.0225(3) Uani 1 1 d . .
H48A H 0.419659 0.127754 0.316540 0.034 Uiso 1 1 calc R U
H48B H 0.410191 0.212518 0.345064 0.034 Uiso 1 1 calc R U
H48C H 0.403020 0.176119 0.262397 0.034 Uiso 1 1 calc R U
C49 C 0.01465(13) 0.15375(7) 0.11917(6) 0.0156(3) Uani 1 1 d . .
C50 C -0.12086(13) 0.14984(7) 0.09106(7) 0.0183(3) Uani 1 1 d . .
C51 C -0.15683(14) 0.17135(8) 0.02955(7) 0.0233(3) Uani 1 1 d . .
H51 H -0.248032 0.168476 0.009886 0.028 Uiso 1 1 calc R U
C52 C -0.06356(15) 0.19664(8) -0.00342(7) 0.0261(3) Uani 1 1 d . .
H52 H -0.090167 0.211120 -0.045063 0.031 Uiso 1 1 calc R U
C53 C 0.06877(14) 0.20056(8) 0.02500(7) 0.0229(3) Uani 1 1 d . .
H53 H 0.133054 0.218274 0.002532 0.027 Uiso 1 1 calc R U
C54 C 0.11090(13) 0.17924(7) 0.08582(7) 0.0182(3) Uani 1 1 d . .
C55 C 0.25870(13) 0.18510(8) 0.11276(7) 0.0221(3) Uani 1 1 d . .
H55 H 0.270018 0.163081 0.153126 0.027 Uiso 1 1 calc R U
C56 C 0.34521(16) 0.26832(9) 0.14312(8) 0.0339(4) Uani 1 1 d . .
H56A H 0.439406 0.270763 0.162225 0.051 Uiso 1 1 calc R U
H56B H 0.315200 0.296040 0.181982 0.051 Uiso 1 1 calc R U
H56C H 0.336373 0.291400 0.104589 0.051 Uiso 1 1 calc R U
C57 C 0.30860(14) 0.13985(9) 0.05413(8) 0.0274(3) Uani 1 1 d . .
H57A H 0.402938 0.143452 0.074640 0.041 Uiso 1 1 calc R U
H57B H 0.300248 0.160841 0.014137 0.041 Uiso 1 1 calc R U
H57C H 0.254438 0.086415 0.036237 0.041 Uiso 1 1 calc R U
C58 C -0.22963(13) 0.12558(7) 0.12498(7) 0.0195(3) Uani 1 1 d . .
H58 H -0.187597 0.113757 0.168924 0.023 Uiso 1 1 calc R U
C59 C -0.29400(14) 0.18895(8) 0.14831(8) 0.0252(3) Uani 1 1 d . .
H59A H -0.359211 0.172615 0.172855 0.038 Uiso 1 1 calc R U
H59B H -0.339729 0.199609 0.105621 0.038 Uiso 1 1 calc R U
H59C H -0.224107 0.235064 0.181339 0.038 Uiso 1 1 calc R U
C60 C -0.33918(14) 0.05350(8) 0.07262(8) 0.0269(3) Uani 1 1 d . .
H60A H -0.406508 0.037914 0.096270 0.040 Uiso 1 1 calc R U
H60B H -0.298585 0.012562 0.058916 0.040 Uiso 1 1 calc R U
H60C H -0.382278 0.064060 0.029310 0.040 Uiso 1 1 calc R U
C61 C 0.18141(13) 0.05587(7) 0.22499(7) 0.0203(3) Uani 1 1 d . .
H61A H 0.250125 0.052236 0.199297 0.024 Uiso 1 1 calc R U
H61B H 0.171093 0.014804 0.246987 0.024 Uiso 1 1 calc R U
C62 C 0.04787(13) 0.04811(7) 0.17247(7) 0.0182(3) Uani 1 1 d . .
C63 C 0.33931(13) 0.44945(7) 0.42658(7) 0.0209(3) Uani 1 1 d . .
H63A H 0.392697 0.466859 0.478044 0.025 Uiso 1 1 calc R U
H63B H 0.381545 0.483457 0.402698 0.025 Uiso 1 1 calc R U
C64 C 0.19557(13) 0.45144(7) 0.42029(7) 0.0193(3) Uani 1 1 d . .
C65 C 0.15260(14) 0.44484(8) 0.48697(7) 0.0261(3) Uani 1 1 d . .
H65A H 0.057342 0.441999 0.478165 0.039 Uiso 1 1 calc R U
H65B H 0.206347 0.489501 0.528779 0.039 Uiso 1 1 calc R U
H65C H 0.166631 0.398788 0.496604 0.039 Uiso 1 1 calc R U
C66 C 0.17685(15) 0.52516(8) 0.40867(8) 0.0284(3) Uani 1 1 d . .
H66A H 0.081761 0.522879 0.399378 0.043 Uiso 1 1 calc R U
H66B H 0.206592 0.531607 0.367196 0.043 Uiso 1 1 calc R U
H66C H 0.230182 0.568278 0.451974 0.043 Uiso 1 1 calc R U
C67 C 0.43765(13) 0.36767(8) 0.34685(7) 0.0224(3) Uani 1 1 d . .
H67A H 0.528201 0.393553 0.380228 0.034 Uiso 1 1 calc R U
H67B H 0.418130 0.394749 0.312187 0.034 Uiso 1 1 calc R U
H67C H 0.432251 0.315348 0.320832 0.034 Uiso 1 1 calc R U
C68 C 0.36904(14) 0.32941(8) 0.44805(7) 0.0231(3) Uani 1 1 d . .
H68A H 0.459323 0.357612 0.480820 0.035 Uiso 1 1 calc R U
H68B H 0.365949 0.276666 0.425157 0.035 Uiso 1 1 calc R U
H68C H 0.303616 0.330200 0.475439 0.035 Uiso 1 1 calc R U
C69 C -0.02055(12) 0.37191(7) 0.32425(7) 0.0151(3) Uani 1 1 d . .
C70 C -0.05874(12) 0.40519(7) 0.27068(7) 0.0171(3) Uani 1 1 d . .
C71 C -0.19311(13) 0.40267(7) 0.24782(7) 0.0206(3) Uani 1 1 d . .
H71 H -0.220781 0.425416 0.212367 0.025 Uiso 1 1 calc R U
C72 C -0.28729(13) 0.36763(7) 0.27576(7) 0.0212(3) Uani 1 1 d . .
H72 H -0.377564 0.368817 0.261434 0.025 Uiso 1 1 calc R U
C73 C -0.24936(13) 0.33092(7) 0.32460(7) 0.0199(3) Uani 1 1 d . .
H73 H -0.315262 0.305085 0.341893 0.024 Uiso 1 1 calc R U
C74 C -0.11637(13) 0.33104(7) 0.34901(7) 0.0167(3) Uani 1 1 d . .
C75 C -0.08443(13) 0.28108(7) 0.39509(7) 0.0186(3) Uani 1 1 d . .
H75 H 0.015379 0.292435 0.412474 0.022 Uiso 1 1 calc R U
C76 C -0.13676(15) 0.29452(8) 0.46142(8) 0.0270(3) Uani 1 1 d . .
H76A H -0.109752 0.262419 0.489635 0.040 Uiso 1 1 calc R U
H76B H -0.234953 0.281617 0.445496 0.040 Uiso 1 1 calc R U
H76C H -0.098938 0.348101 0.491408 0.040 Uiso 1 1 calc R U
C77 C -0.14374(14) 0.19698(8) 0.34803(8) 0.0244(3) Uani 1 1 d . .
H77A H -0.119021 0.164823 0.376699 0.037 Uiso 1 1 calc R U
H77B H -0.108214 0.188082 0.306533 0.037 Uiso 1 1 calc R U
H77C H -0.241791 0.184466 0.330881 0.037 Uiso 1 1 calc R U
C78 C 0.03761(13) 0.43809(8) 0.23305(7) 0.0211(3) Uani 1 1 d . .
H78 H 0.130444 0.440477 0.259407 0.025 Uiso 1 1 calc R U
C79 C 0.03718(15) 0.51899(8) 0.23325(9) 0.0290(3) Uani 1 1 d . .
H79A H 0.111888 0.541065 0.216927 0.044 Uiso 1 1 calc R U
H79B H 0.047257 0.550599 0.282307 0.044 Uiso 1 1 calc R U
H79C H -0.047861 0.516788 0.200629 0.044 Uiso 1 1 calc R U
C80 C 0.00368(16) 0.38621(9) 0.15464(8) 0.0294(3) Uani 1 1 d . .
H80A H 0.067627 0.407662 0.131662 0.044 Uiso 1 1 calc R U
H80B H -0.087570 0.382445 0.127895 0.044 Uiso 1 1 calc R U
H80C H 0.009366 0.335464 0.154425 0.044 Uiso 1 1 calc R U
B1 B 0.39152(14) 0.26299(8) 0.72289(7) 0.0152(3) Uani 1 1 d . .
B2 B 0.12421(14) 0.25763(8) 0.27437(7) 0.0155(3) Uani 1 1 d . .
N1 N 0.34526(10) 0.12974(6) 0.64595(5) 0.0152(2) Uani 1 1 d . .
N2 N 0.47214(10) 0.38770(6) 0.82470(5) 0.0145(2) Uani 1 1 d . .
N3 N 0.05855(10) 0.13006(6) 0.18127(5) 0.0145(2) Uani 1 1 d . .
N4 N 0.12075(10) 0.38256(6) 0.35530(5) 0.0152(2) Uani 1 1 d . .
F1 F 0.46603(7) 0.23781(4) 0.77366(4) 0.01930(16) Uani 1 1 d . .
F2 F 0.00615(7) 0.26134(4) 0.23027(4) 0.02080(17) Uani 1 1 d . .

loop_
_atom_site_aniso_label
_atom_site_aniso_U_11
_atom_site_aniso_U_22
_atom_site_aniso_U_33
_atom_site_aniso_U_23
_atom_site_aniso_U_13
_atom_site_aniso_U_12
C1 0.0140(6) 0.0164(6) 0.0148(6) 0.0061(5) 0.0069(5) 0.0050(5)
C2 0.0158(6) 0.0176(6) 0.0151(6) 0.0025(5) 0.0026(5) 0.0040(5)
C3 0.0124(6) 0.0177(6) 0.0142(6) 0.0055(5) 0.0051(5) 0.0050(5)
C4 0.0203(7) 0.0152(6) 0.0160(6) 0.0059(5) 0.0048(5) 0.0070(5)
C5 0.0164(7) 0.0262(7) 0.0233(7) 0.0059(6) 0.0049(5) 0.0063(6)
C6 0.0224(7) 0.0257(7) 0.0158(6) 0.0058(6) 0.0026(5) 0.0082(6)
C7 0.0232(7) 0.0219(7) 0.0257(7) 0.0070(6) 0.0029(6) -0.0020(6)
C8 0.0307(8) 0.0194(7) 0.0283(8) 0.0001(6) 0.0065(6) 0.0057(6)
C9 0.0161(6) 0.0120(6) 0.0203(6) 0.0025(5) 0.0060(5) 0.0049(5)
C10 0.0187(6) 0.0119(6) 0.0225(7) 0.0043(5) 0.0063(5) 0.0047(5)
C11 0.0246(7) 0.0246(7) 0.0334(8) 0.0151(6) 0.0084(6) 0.0117(6)
C12 0.0204(7) 0.0329(8) 0.0470(9) 0.0200(7) 0.0138(7) 0.0159(6)
C13 0.0229(7) 0.0290(8) 0.0390(8) 0.0166(7) 0.0177(6) 0.0123(6)
C14 0.0214(7) 0.0178(7) 0.0244(7) 0.0073(6) 0.0096(6) 0.0075(5)
C15 0.0231(7) 0.0330(8) 0.0294(8) 0.0170(6) 0.0150(6) 0.0144(6)
C16 0.0371(9) 0.0335(9) 0.0466(10) 0.0239(8) 0.0231(8) 0.0175(7)
C17 0.0389(9) 0.0484(10) 0.0310(8) 0.0169(8) 0.0190(7) 0.0172(8)
C18 0.0202(7) 0.0177(7) 0.0224(7) 0.0088(5) 0.0060(5) 0.0067(5)
C19 0.0319(8) 0.0215(7) 0.0232(7) 0.0078(6) 0.0066(6) 0.0084(6)
C20 0.0279(8) 0.0195(7) 0.0287(7) 0.0105(6) 0.0106(6) 0.0061(6)
C21 0.0187(7) 0.0137(6) 0.0195(6) 0.0004(5) 0.0023(5) 0.0001(5)
C22 0.0204(7) 0.0199(7) 0.0174(6) 0.0016(5) 0.0036(5) 0.0029(5)
C23 0.0243(7) 0.0155(6) 0.0194(6) 0.0067(5) 0.0051(5) 0.0065(5)
C24 0.0240(7) 0.0116(6) 0.0180(6) 0.0037(5) 0.0042(5) 0.0053(5)
C25 0.0324(8) 0.0187(7) 0.0213(7) 0.0043(6) 0.0088(6) 0.0109(6)
C26 0.0288(8) 0.0141(6) 0.0230(7) 0.0033(5) 0.0003(6) 0.0026(6)
C27 0.0228(7) 0.0214(7) 0.0201(7) 0.0059(6) 0.0029(5) 0.0109(6)
C28 0.0278(7) 0.0203(7) 0.0196(7) 0.0090(6) 0.0077(6) 0.0065(6)
C29 0.0197(6) 0.0115(6) 0.0115(6) 0.0016(5) 0.0022(5) 0.0042(5)
C30 0.0185(6) 0.0125(6) 0.0153(6) 0.0015(5) 0.0015(5) 0.0031(5)
C31 0.0217(7) 0.0209(7) 0.0173(6) 0.0045(5) 0.0006(5) 0.0071(6)
C32 0.0318(8) 0.0215(7) 0.0150(6) 0.0079(5) 0.0050(6) 0.0094(6)
C33 0.0262(7) 0.0193(7) 0.0186(6) 0.0070(5) 0.0096(6) 0.0047(6)
C34 0.0194(6) 0.0140(6) 0.0165(6) 0.0024(5) 0.0053(5) 0.0048(5)
C35 0.0184(7) 0.0234(7) 0.0185(6) 0.0065(6) 0.0060(5) 0.0035(5)
C36 0.0243(7) 0.0259(8) 0.0249(7) 0.0038(6) 0.0072(6) -0.0015(6)
C37 0.0205(7) 0.0316(8) 0.0266(7) 0.0078(6) 0.0095(6) 0.0064(6)
C38 0.0153(6) 0.0222(7) 0.0190(6) 0.0068(5) 0.0024(5) 0.0037(5)
C39 0.0185(7) 0.0277(8) 0.0266(7) 0.0057(6) 0.0010(6) 0.0013(6)
C40 0.0185(7) 0.0278(8) 0.0269(7) 0.0061(6) 0.0059(6) 0.0071(6)
C41 0.0141(6) 0.0182(6) 0.0129(6) 0.0052(5) 0.0058(5) 0.0054(5)
C42 0.0209(7) 0.0194(7) 0.0166(6) 0.0067(5) 0.0062(5) 0.0095(5)
C43 0.0134(6) 0.0170(6) 0.0159(6) 0.0073(5) 0.0068(5) 0.0054(5)
C44 0.0135(6) 0.0190(7) 0.0166(6) 0.0034(5) 0.0037(5) 0.0030(5)
C45 0.0320(8) 0.0165(7) 0.0209(7) 0.0018(5) 0.0074(6) 0.0079(6)
C46 0.0278(7) 0.0188(7) 0.0288(7) 0.0100(6) 0.0100(6) 0.0064(6)
C47 0.0306(8) 0.0256(7) 0.0187(7) 0.0100(6) 0.0084(6) 0.0115(6)
C48 0.0222(7) 0.0255(7) 0.0207(7) 0.0060(6) 0.0045(5) 0.0124(6)
C49 0.0204(6) 0.0125(6) 0.0120(6) 0.0022(5) 0.0031(5) 0.0049(5)
C50 0.0217(7) 0.0151(6) 0.0153(6) 0.0016(5) 0.0036(5) 0.0060(5)
C51 0.0243(7) 0.0252(7) 0.0191(7) 0.0060(6) 0.0013(6) 0.0109(6)
C52 0.0370(8) 0.0267(8) 0.0173(7) 0.0105(6) 0.0058(6) 0.0128(6)
C53 0.0306(8) 0.0217(7) 0.0181(7) 0.0078(6) 0.0101(6) 0.0066(6)
C54 0.0225(7) 0.0142(6) 0.0156(6) 0.0024(5) 0.0050(5) 0.0044(5)
C55 0.0203(7) 0.0259(7) 0.0184(7) 0.0073(6) 0.0068(5) 0.0020(6)
C56 0.0343(9) 0.0333(9) 0.0232(7) 0.0021(7) 0.0111(6) -0.0060(7)
C57 0.0218(7) 0.0325(8) 0.0272(8) 0.0079(6) 0.0098(6) 0.0064(6)
C58 0.0176(6) 0.0203(7) 0.0180(6) 0.0045(5) 0.0027(5) 0.0050(5)
C59 0.0189(7) 0.0277(8) 0.0281(7) 0.0059(6) 0.0057(6) 0.0097(6)
C60 0.0238(7) 0.0255(8) 0.0236(7) 0.0036(6) 0.0027(6) 0.0015(6)
C61 0.0253(7) 0.0189(7) 0.0215(7) 0.0083(5) 0.0093(6) 0.0112(6)
C62 0.0249(7) 0.0124(6) 0.0190(6) 0.0049(5) 0.0077(5) 0.0073(5)
C63 0.0137(6) 0.0203(7) 0.0228(7) 0.0021(6) 0.0038(5) 0.0008(5)
C64 0.0155(6) 0.0159(6) 0.0190(6) -0.0022(5) 0.0031(5) 0.0010(5)
C65 0.0227(7) 0.0259(8) 0.0210(7) -0.0036(6) 0.0070(6) 0.0025(6)
C66 0.0253(8) 0.0167(7) 0.0333(8) -0.0015(6) 0.0027(6) 0.0041(6)
C67 0.0151(6) 0.0271(7) 0.0243(7) 0.0070(6) 0.0072(5) 0.0054(6)
C68 0.0221(7) 0.0277(7) 0.0171(6) 0.0057(6) 0.0023(5) 0.0077(6)
C69 0.0136(6) 0.0122(6) 0.0177(6) 0.0002(5) 0.0053(5) 0.0049(5)
C70 0.0172(6) 0.0122(6) 0.0211(6) 0.0027(5) 0.0063(5) 0.0049(5)
C71 0.0209(7) 0.0179(7) 0.0253(7) 0.0080(6) 0.0062(6) 0.0096(5)
C72 0.0152(6) 0.0196(7) 0.0293(7) 0.0057(6) 0.0067(5) 0.0085(5)
C73 0.0162(6) 0.0165(6) 0.0279(7) 0.0058(6) 0.0104(5) 0.0040(5)
C74 0.0174(6) 0.0129(6) 0.0188(6) 0.0016(5) 0.0064(5) 0.0057(5)
C75 0.0187(6) 0.0167(6) 0.0220(7) 0.0066(5) 0.0082(5) 0.0053(5)
C76 0.0295(8) 0.0292(8) 0.0275(7) 0.0113(6) 0.0151(6) 0.0097(6)
C77 0.0257(7) 0.0180(7) 0.0300(8) 0.0087(6) 0.0088(6) 0.0055(6)
C78 0.0190(7) 0.0226(7) 0.0265(7) 0.0118(6) 0.0100(6) 0.0074(6)
C79 0.0297(8) 0.0265(8) 0.0384(9) 0.0180(7) 0.0147(7) 0.0095(6)
C80 0.0345(8) 0.0322(8) 0.0270(8) 0.0123(7) 0.0150(7) 0.0117(7)
B1 0.0141(7) 0.0185(7) 0.0149(7) 0.0068(6) 0.0048(5) 0.0062(6)
B2 0.0127(7) 0.0199(7) 0.0148(7) 0.0058(6) 0.0044(5) 0.0058(6)
N1 0.0138(5) 0.0126(5) 0.0166(5) 0.0023(4) 0.0037(4) 0.0026(4)
N2 0.0163(5) 0.0114(5) 0.0145(5) 0.0039(4) 0.0028(4) 0.0035(4)
N3 0.0175(5) 0.0128(5) 0.0132(5) 0.0037(4) 0.0041(4) 0.0054(4)
N4 0.0126(5) 0.0136(5) 0.0166(5) 0.0013(4) 0.0040(4) 0.0029(4)
F1 0.0229(4) 0.0153(4) 0.0166(4) 0.0034(3) -0.0004(3) 0.0079(3)
F2 0.0188(4) 0.0199(4) 0.0188(4) -0.0001(3) -0.0008(3) 0.0101(3)

loop_
_atom_type_symbol
_atom_type_description
_atom_type_scat_dispersion_real
_atom_type_scat_dispersion_imag
_atom_type_scat_source
C C 0.0033 0.0016 'International Tables Vol C Tables 4.2.6.8 and 6.1.1.4'
H H 0.0000 0.0000 'International Tables Vol C Tables 4.2.6.8 and 6.1.1.4'
B B 0.0013 0.0007 'International Tables Vol C Tables 4.2.6.8 and 6.1.1.4'
N N 0.0061 0.0033 'International Tables Vol C Tables 4.2.6.8 and 6.1.1.4'
F F 0.0171 0.0103 'International Tables Vol C Tables 4.2.6.8 and 6.1.1.4'

loop_
_geom_angle_atom_site_label_1
_geom_angle_atom_site_label_2
_geom_angle_atom_site_label_3
_geom_angle
N1 C1 B1 116.91(11)
N1 C1 C2 107.27(10)
B1 C1 C2 134.41(11)
C6 C2 C5 108.50(11)
C6 C2 C22 106.28(10)
C5 C2 C22 111.59(11)
C6 C2 C1 115.74(11)
C5 C2 C1 111.63(10)
C22 C2 C1 102.90(10)
N2 C3 B1 120.48(11)
N2 C3 C4 107.18(10)
B1 C3 C4 132.11(11)
C28 C4 C3 112.16(10)
C28 C4 C27 110.34(11)
C3 C4 C27 112.01(11)
C28 C4 C23 108.59(11)
C3 C4 C23 103.39(10)
C27 C4 C23 110.08(11)
C2 C5 H5A 109.5
C2 C5 H5B 109.5
H5A C5 H5B 109.5
C2 C5 H5C 109.5
H5A C5 H5C 109.5
H5B C5 H5C 109.5
C2 C6 H6A 109.5
C2 C6 H6B 109.5
H6A C6 H6B 109.5
C2 C6 H6C 109.5
H6A C6 H6C 109.5
H6B C6 H6C 109.5
C21 C7 H7A 109.5
C21 C7 H7B 109.5
H7A C7 H7B 109.5
C21 C7 H7C 109.5
H7A C7 H7C 109.5
H7B C7 H7C 109.5
C21 C8 H8A 109.5
C21 C8 H8B 109.5
H8A C8 H8B 109.5
C21 C8 H8C 109.5
H8A C8 H8C 109.5
H8B C8 H8C 109.5
C10 C9 C14 120.10(12)
C10 C9 N1 121.21(11)
C14 C9 N1 118.67(11)
C11 C10 C9 118.81(12)
C11 C10 C18 117.55(12)
C9 C10 C18 123.63(11)
C12 C11 C10 121.48(13)
C12 C11 H11 119.3
C10 C11 H11 119.3
C11 C12 C13 119.36(13)
C11 C12 H12 120.3
C13 C12 H12 120.3
C12 C13 C14 121.70(13)
C12 C13 H13 119.1
C14 C13 H13 119.1
C13 C14 C9 118.49(12)
C13 C14 C15 117.48(12)
C9 C14 C15 124.01(12)
C14 C15 C16 110.07(12)
C14 C15 C17 112.85(12)
C16 C15 C17 109.88(12)
C14 C15 H15 108.0
C16 C15 H15 108.0
C17 C15 H15 108.0
C15 C16 H16A 109.5
C15 C16 H16B 109.5
H16A C16 H16B 109.5
C15 C16 H16C 109.5
H16A C16 H16C 109.5
H16B C16 H16C 109.5
C15 C17 H17A 109.5
C15 C17 H17B 109.5
H17A C17 H17B 109.5
C15 C17 H17C 109.5
H17A C17 H17C 109.5
H17B C17 H17C 109.5
C10 C18 C19 112.44(11)
C10 C18 C20 110.33(11)
C19 C18 C20 109.89(11)
C10 C18 H18 108.0
C19 C18 H18 108.0
C20 C18 H18 108.0
C18 C19 H19A 109.5
C18 C19 H19B 109.5
H19A C19 H19B 109.5
C18 C19 H19C 109.5
H19A C19 H19C 109.5
H19B C19 H19C 109.5
C18 C20 H20A 109.5
C18 C20 H20B 109.5
H20A C20 H20B 109.5
C18 C20 H20C 109.5
H20A C20 H20C 109.5
H20B C20 H20C 109.5
N1 C21 C8 112.46(11)
N1 C21 C22 100.30(10)
C8 C21 C22 112.51(11)
N1 C21 C7 111.68(11)
C8 C21 C7 108.88(11)
C22 C21 C7 110.84(11)
C21 C22 C2 107.66(10)
C21 C22 H22A 110.2
C2 C22 H22A 110.2
C21 C22 H22B 110.2
C2 C22 H22B 110.2
H22A C22 H22B 108.5
C24 C23 C4 107.45(10)
C24 C23 H23A 110.2
C4 C23 H23A 110.2
C24 C23 H23B 110.2
C4 C23 H23B 110.2
H23A C23 H23B 108.5
N2 C24 C23 100.41(10)
N2 C24 C26 112.85(11)
C23 C24 C26 111.32(11)
N2 C24 C25 111.34(11)
C23 C24 C25 113.59(11)
C26 C24 C25 107.37(11)
C24 C25 H25A 109.5
C24 C25 H25B 109.5
H25A C25 H25B 109.5
C24 C25 H25C 109.5
H25A C25 H25C 109.5
H25B C25 H25C 109.5
C24 C26 H26A 109.5
C24 C26 H26B 109.5
H26A C26 H26B 109.5
C24 C26 H26C 109.5
H26A C26 H26C 109.5
H26B C26 H26C 109.5
C4 C27 H27A 109.5
C4 C27 H27B 109.5
H27A C27 H27B 109.5
C4 C27 H27C 109.5
H27A C27 H27C 109.5
H27B C27 H27C 109.5
C4 C28 H28A 109.5
C4 C28 H28B 109.5
H28A C28 H28B 109.5
C4 C28 H28C 109.5
H28A C28 H28C 109.5
H28B C28 H28C 109.5
C34 C29 C30 121.00(11)
C34 C29 N2 119.80(11)
C30 C29 N2 119.20(11)
C31 C30 C29 118.31(12)
C31 C30 C38 118.86(11)
C29 C30 C38 122.66(11)
C32 C31 C30 121.24(12)
C32 C31 H31 119.4
C30 C31 H31 119.4
C33 C32 C31 119.30(12)
C33 C32 H32 120.3
C31 C32 H32 120.3
C32 C33 C34 121.99(13)
C32 C33 H33 119.0
C34 C33 H33 119.0
C33 C34 C29 117.82(12)
C33 C34 C35 118.23(12)
C29 C34 C35 123.69(11)
C34 C35 C36 109.37(11)
C34 C35 C37 113.56(11)
C36 C35 C37 109.90(11)
C34 C35 H35 107.9
C36 C35 H35 107.9
C37 C35 H35 107.9
C35 C36 H36A 109.5
C35 C36 H36B 109.5
H36A C36 H36B 109.5
C35 C36 H36C 109.5
H36A C36 H36C 109.5
H36B C36 H36C 109.5
C35 C37 H37A 109.5
C35 C37 H37B 109.5
H37A C37 H37B 109.5
C35 C37 H37C 109.5
H37A C37 H37C 109.5
H37B C37 H37C 109.5
C30 C38 C39 112.29(11)
C30 C38 C40 110.81(11)
C39 C38 C40 109.77(11)
C30 C38 H38 107.9
C39 C38 H38 107.9
C40 C38 H38 107.9
C38 C39 H39A 109.5
C38 C39 H39B 109.5
H39A C39 H39B 109.5
C38 C39 H39C 109.5
H39A C39 H39C 109.5
H39B C39 H39C 109.5
C38 C40 H40A 109.5
C38 C40 H40B 109.5
H40A C40 H40B 109.5
C38 C40 H40C 109.5
H40A C40 H40C 109.5
H40B C40 H40C 109.5
N3 C41 B2 117.46(11)
N3 C41 C42 107.38(10)
B2 C41 C42 133.89(11)
C48 C42 C47 109.14(11)
C48 C42 C41 115.03(11)
C47 C42 C41 111.25(10)
C48 C42 C61 107.34(11)
C47 C42 C61 110.53(11)
C41 C42 C61 103.32(10)
N4 C43 B2 120.18(11)
N4 C43 C44 106.66(10)
B2 C43 C44 132.75(11)
C67 C44 C68 110.56(11)
C67 C44 C43 111.20(10)
C68 C44 C43 113.52(11)
C67 C44 C63 108.63(11)
C68 C44 C63 108.75(11)
C43 C44 C63 103.84(10)
C62 C45 H45A 109.5
C62 C45 H45B 109.5
H45A C45 H45B 109.5
C62 C45 H45C 109.5
H45A C45 H45C 109.5
H45B C45 H45C 109.5
C62 C46 H46A 109.5
C62 C46 H46B 109.5
H46A C46 H46B 109.5
C62 C46 H46C 109.5
H46A C46 H46C 109.5
H46B C46 H46C 109.5
C42 C47 H47A 109.5
C42 C47 H47B 109.5
H47A C47 H47B 109.5
C42 C47 H47C 109.5
H47A C47 H47C 109.5
H47B C47 H47C 109.5
C42 C48 H48A 109.5
C42 C48 H48B 109.5
H48A C48 H48B 109.5
C42 C48 H48C 109.5
H48A C48 H48C 109.5
H48B C48 H48C 109.5
C50 C49 C54 120.31(11)
C50 C49 N3 121.47(11)
C54 C49 N3 118.20(11)
C51 C50 C49 118.36(12)
C51 C50 C58 117.97(12)
C49 C50 C58 123.65(11)
C52 C51 C50 121.89(13)
C52 C51 H51 119.1
C50 C51 H51 119.1
C53 C52 C51 119.05(12)
C53 C52 H52 120.5
C51 C52 H52 120.5
C52 C53 C54 121.86(13)
C52 C53 H53 119.1
C54 C53 H53 119.1
C53 C54 C49 118.53(12)
C53 C54 C55 117.94(12)
C49 C54 C55 123.53(11)
C54 C55 C56 110.97(12)
C54 C55 C57 112.54(11)
C56 C55 C57 110.20(12)
C54 C55 H55 107.6
C56 C55 H55 107.6
C57 C55 H55 107.6
C55 C56 H56A 109.5
C55 C56 H56B 109.5
H56A C56 H56B 109.5
C55 C56 H56C 109.5
H56A C56 H56C 109.5
H56B C56 H56C 109.5
C55 C57 H57A 109.5
C55 C57 H57B 109.5
H57A C57 H57B 109.5
C55 C57 H57C 109.5
H57A C57 H57C 109.5
H57B C57 H57C 109.5
C50 C58 C59 111.75(11)
C50 C58 C60 110.94(11)
C59 C58 C60 109.43(11)
C50 C58 H58 108.2
C59 C58 H58 108.2
C60 C58 H58 108.2
C58 C59 H59A 109.5
C58 C59 H59B 109.5
H59A C59 H59B 109.5
C58 C59 H59C 109.5
H59A C59 H59C 109.5
H59B C59 H59C 109.5
C58 C60 H60A 109.5
C58 C60 H60B 109.5
H60A C60 H60B 109.5
C58 C60 H60C 109.5
H60A C60 H60C 109.5
H60B C60 H60C 109.5
C62 C61 C42 107.53(10)
C62 C61 H61A 110.2
C42 C61 H61A 110.2
C62 C61 H61B 110.2
C42 C61 H61B 110.2
H61A C61 H61B 108.5
N3 C62 C61 100.70(10)
N3 C62 C45 112.61(10)
C61 C62 C45 111.95(11)
N3 C62 C46 111.41(10)
C61 C62 C46 111.52(11)
C45 C62 C46 108.56(11)
C64 C63 C44 107.83(10)
C64 C63 H63A 110.1
C44 C63 H63A 110.1
C64 C63 H63B 110.1
C44 C63 H63B 110.1
H63A C63 H63B 108.5
N4 C64 C63 100.40(10)
N4 C64 C66 112.94(11)
C63 C64 C66 110.77(11)
N4 C64 C65 111.68(11)
C63 C64 C65 113.17(11)
C66 C64 C65 107.86(11)
C64 C65 H65A 109.5
C64 C65 H65B 109.5
H65A C65 H65B 109.5
C64 C65 H65C 109.5
H65A C65 H65C 109.5
H65B C65 H65C 109.5
C64 C66 H66A 109.5
C64 C66 H66B 109.5
H66A C66 H66B 109.5
C64 C66 H66C 109.5
H66A C66 H66C 109.5
H66B C66 H66C 109.5
C44 C67 H67A 109.5
C44 C67 H67B 109.5
H67A C67 H67B 109.5
C44 C67 H67C 109.5
H67A C67 H67C 109.5
H67B C67 H67C 109.5
C44 C68 H68A 109.5
C44 C68 H68B 109.5
H68A C68 H68B 109.5
C44 C68 H68C 109.5
H68A C68 H68C 109.5
H68B C68 H68C 109.5
C74 C69 C70 121.36(11)
C74 C69 N4 120.01(11)
C70 C69 N4 118.60(11)
C71 C70 C69 117.93(12)
C71 C70 C78 118.83(12)
C69 C70 C78 123.08(11)
C72 C71 C70 121.31(12)
C72 C71 H71 119.3
C70 C71 H71 119.3
C73 C72 C71 119.74(12)
C73 C72 H72 120.1
C71 C72 H72 120.1
C72 C73 C74 121.41(12)
C72 C73 H73 119.3
C74 C73 H73 119.3
C73 C74 C69 117.88(12)
C73 C74 C75 118.66(11)
C69 C74 C75 123.19(11)
C74 C75 C76 113.60(11)
C74 C75 C77 109.23(11)
C76 C75 C77 109.48(11)
C74 C75 H75 108.1
C76 C75 H75 108.1
C77 C75 H75 108.1
C75 C76 H76A 109.5
C75 C76 H76B 109.5
H76A C76 H76B 109.5
C75 C76 H76C 109.5
H76A C76 H76C 109.5
H76B C76 H76C 109.5
C75 C77 H77A 109.5
C75 C77 H77B 109.5
H77A C77 H77B 109.5
C75 C77 H77C 109.5
H77A C77 H77C 109.5
H77B C77 H77C 109.5
C70 C78 C80 110.62(11)
C70 C78 C79 112.78(11)
C80 C78 C79 109.19(12)
C70 C78 H78 108.0
C80 C78 H78 108.0
C79 C78 H78 108.0
C78 C79 H79A 109.5
C78 C79 H79B 109.5
H79A C79 H79B 109.5
C78 C79 H79C 109.5
H79A C79 H79C 109.5
H79B C79 H79C 109.5
C78 C80 H80A 109.5
C78 C80 H80B 109.5
H80A C80 H80B 109.5
C78 C80 H80C 109.5
H80A C80 H80C 109.5
H80B C80 H80C 109.5
F1 B1 C1 111.06(11)
F1 B1 C3 111.51(11)
C1 B1 C3 137.39(12)
F2 B2 C41 110.88(11)
F2 B2 C43 111.27(11)
C41 B2 C43 137.65(12)
C1 N1 C9 123.59(10)
C1 N1 C21 113.61(10)
C9 N1 C21 121.14(10)
C3 N2 C29 125.82(10)
C3 N2 C24 115.09(10)
C29 N2 C24 117.79(10)
C41 N3 C49 123.37(10)
C41 N3 C62 113.56(10)
C49 N3 C62 120.74(10)
C43 N4 C69 126.66(10)
C43 N4 C64 115.39(10)
C69 N4 C64 117.14(10)

loop_
_geom_bond_atom_site_label_1
_geom_bond_atom_site_label_2
_geom_bond_distance
C1 N1 1.3955(16)
C1 B1 1.5137(19)
C1 C2 1.5462(17)
C2 C6 1.5377(18)
C2 C5 1.5403(18)
C2 C22 1.5447(18)
C3 N2 1.3787(16)
C3 B1 1.5270(19)
C3 C4 1.5360(17)
C4 C28 1.5353(18)
C4 C27 1.5405(18)
C4 C23 1.5433(18)
C5 H5A 0.9800
C5 H5B 0.9800
C5 H5C 0.9800
C6 H6A 0.9800
C6 H6B 0.9800
C6 H6C 0.9800
C7 C21 1.5473(19)
C7 H7A 0.9800
C7 H7B 0.9800
C7 H7C 0.9800
C8 C21 1.5198(19)
C8 H8A 0.9800
C8 H8B 0.9800
C8 H8C 0.9800
C9 C10 1.4103(18)
C9 C14 1.4137(18)
C9 N1 1.4474(16)
C10 C11 1.3959(19)
C10 C18 1.5205(18)
C11 C12 1.381(2)
C11 H11 0.9500
C12 C13 1.382(2)
C12 H12 0.9500
C13 C14 1.3959(19)
C13 H13 0.9500
C14 C15 1.5219(19)
C15 C16 1.531(2)
C15 C17 1.536(2)
C15 H15 1.0000
C16 H16A 0.9800
C16 H16B 0.9800
C16 H16C 0.9800
C17 H17A 0.9800
C17 H17B 0.9800
C17 H17C 0.9800
C18 C19 1.5339(19)
C18 C20 1.5403(18)
C18 H18 1.0000
C19 H19A 0.9800
C19 H19B 0.9800
C19 H19C 0.9800
C20 H20A 0.9800
C20 H20B 0.9800
C20 H20C 0.9800
C21 N1 1.4978(17)
C21 C22 1.5213(19)
C22 H22A 0.9900
C22 H22B 0.9900
C23 C24 1.5257(18)
C23 H23A 0.9900
C23 H23B 0.9900
C24 N2 1.5038(16)
C24 C26 1.5273(19)
C24 C25 1.5338(19)
C25 H25A 0.9800
C25 H25B 0.9800
C25 H25C 0.9800
C26 H26A 0.9800
C26 H26B 0.9800
C26 H26C 0.9800
C27 H27A 0.9800
C27 H27B 0.9800
C27 H27C 0.9800
C28 H28A 0.9800
C28 H28B 0.9800
C28 H28C 0.9800
C29 C34 1.4076(18)
C29 C30 1.4111(18)
C29 N2 1.4489(15)
C30 C31 1.3973(18)
C30 C38 1.5245(18)
C31 C32 1.387(2)
C31 H31 0.9500
C32 C33 1.3824(19)
C32 H32 0.9500
C33 C34 1.3960(18)
C33 H33 0.9500
C34 C35 1.5241(18)
C35 C36 1.5364(19)
C35 C37 1.5374(19)
C35 H35 1.0000
C36 H36A 0.9800
C36 H36B 0.9800
C36 H36C 0.9800
C37 H37A 0.9800
C37 H37B 0.9800
C37 H37C 0.9800
C38 C39 1.5347(19)
C38 C40 1.5373(19)
C38 H38 1.0000
C39 H39A 0.9800
C39 H39B 0.9800
C39 H39C 0.9800
C40 H40A 0.9800
C40 H40B 0.9800
C40 H40C 0.9800
C41 N3 1.3971(16)
C41 B2 1.5169(19)
C41 C42 1.5445(17)
C42 C48 1.5403(19)
C42 C47 1.5427(18)
C42 C61 1.5457(19)
C43 N4 1.3836(16)
C43 B2 1.5249(19)
C43 C44 1.5400(17)
C44 C67 1.5348(18)
C44 C68 1.5373(18)
C44 C63 1.5444(18)
C45 C62 1.5255(18)
C45 H45A 0.9800
C45 H45B 0.9800
C45 H45C 0.9800
C46 C62 1.5395(19)
C46 H46A 0.9800
C46 H46B 0.9800
C46 H46C 0.9800
C47 H47A 0.9800
C47 H47B 0.9800
C47 H47C 0.9800
C48 H48A 0.9800
C48 H48B 0.9800
C48 H48C 0.9800
C49 C50 1.4097(18)
C49 C54 1.4119(18)
C49 N3 1.4486(15)
C50 C51 1.3987(18)
C50 C58 1.5178(18)
C51 C52 1.381(2)
C51 H51 0.9500
C52 C53 1.379(2)
C52 H52 0.9500
C53 C54 1.3955(18)
C53 H53 0.9500
C54 C55 1.5197(19)
C55 C56 1.532(2)
C55 C57 1.5372(19)
C55 H55 1.0000
C56 H56A 0.9800
C56 H56B 0.9800
C56 H56C 0.9800
C57 H57A 0.9800
C57 H57B 0.9800
C57 H57C 0.9800
C58 C59 1.5362(18)
C58 C60 1.5374(19)
C58 H58 1.0000
C59 H59A 0.9800
C59 H59B 0.9800
C59 H59C 0.9800
C60 H60A 0.9800
C60 H60B 0.9800
C60 H60C 0.9800
C61 C62 1.5253(18)
C61 H61A 0.9900
C61 H61B 0.9900
C62 N3 1.4996(16)
C63 C64 1.5217(18)
C63 H63A 0.9900
C63 H63B 0.9900
C64 N4 1.5013(16)
C64 C66 1.5281(19)
C64 C65 1.5323(19)
C65 H65A 0.9800
C65 H65B 0.9800
C65 H65C 0.9800
C66 H66A 0.9800
C66 H66B 0.9800
C66 H66C 0.9800
C67 H67A 0.9800
C67 H67B 0.9800
C67 H67C 0.9800
C68 H68A 0.9800
C68 H68B 0.9800
C68 H68C 0.9800
C69 C74 1.4057(18)
C69 C70 1.4117(18)
C69 N4 1.4457(16)
C70 C71 1.3923(18)
C70 C78 1.5255(18)
C71 C72 1.3857(19)
C71 H71 0.9500
C72 C73 1.3833(19)
C72 H72 0.9500
C73 C74 1.3952(18)
C73 H73 0.9500
C74 C75 1.5268(18)
C75 C76 1.5371(18)
C75 C77 1.5382(19)
C75 H75 1.0000
C76 H76A 0.9800
C76 H76B 0.9800
C76 H76C 0.9800
C77 H77A 0.9800
C77 H77B 0.9800
C77 H77C 0.9800
C78 C80 1.539(2)
C78 C79 1.5401(19)
C78 H78 1.0000
C79 H79A 0.9800
C79 H79B 0.9800
C79 H79C 0.9800
C80 H80A 0.9800
C80 H80B 0.9800
C80 H80C 0.9800
B1 F1 1.3999(15)
B2 F2 1.3977(16)
